data_7116161
loop_
_publ_author_name
'Xiang-Ying Tang'
'Yong-Sheng Zhang'
'Lv He'
'Yin Wei'
'Min Shi'

_publ_section_title
;
 Intramolecular annulation of aromatic rings with N-sulfonyl
 1,2,3-triazoles: divergent synthesis of
 3-methylene-2,3-dihydrobenzofurans and 3-methylene-2,3-dihydroindoles
;
_journal_name_full Chem.Commun.
_journal_page_first 133
_journal_paper_doi 10.1039/C4cc08343A
_journal_volume 51
_journal_year 2015
_chemical_formula_sum 'C21 H19 N O4 S'
_chemical_formula_weight 381.43
_chemical_name_systematic
; 
 ? 
;
_space_group_IT_number 2
_symmetry_cell_setting triclinic
_symmetry_space_group_name_Hall '-P 1'
_symmetry_space_group_name_H-M 'P -1'
_atom_sites_solution_hydrogens geom
_atom_sites_solution_primary direct
_atom_sites_solution_secondary difmap
_audit_creation_method SHELXL-97
_cell_angle_alpha 79.944(3)
_cell_angle_beta 72.676(2)
_cell_angle_gamma 78.178(2)
_cell_formula_units_Z 2
_cell_length_a 8.1851(9)
_cell_length_b 11.3028(13)
_cell_length_c 11.9273(14)
_cell_measurement_reflns_used 1430
_cell_measurement_temperature 293(2)
_cell_measurement_theta_max 45.267
_cell_measurement_theta_min 4.848
_cell_volume 1023.4(2)
_computing_cell_refinement 'Bruker SMART'
_computing_data_collection 'Bruker SMART'
_computing_data_reduction 'Bruker SHELXTL'
_computing_molecular_graphics 'Bruker SHELXTL'
_computing_publication_material 'Bruker SHELXTL'
_computing_structure_refinement 'SHELXL-97 (Sheldrick, 1997)'
_computing_structure_solution 'SHELXS-97 (Sheldrick, 1990)'
_diffrn_ambient_temperature 293(2)
_diffrn_measured_fraction_theta_full 0.997
_diffrn_measured_fraction_theta_max 0.997
_diffrn_measurement_device_type 'CCD area detector'
_diffrn_measurement_method 'phi and omega scans'
_diffrn_radiation_monochromator graphite
_diffrn_radiation_source 'fine-focus sealed tube'
_diffrn_radiation_type MoK\a
_diffrn_radiation_wavelength 0.71073
_diffrn_reflns_av_R_equivalents 0.0000
_diffrn_reflns_av_sigmaI/netI 0.0572
_diffrn_reflns_limit_h_max 10
_diffrn_reflns_limit_h_min -9
_diffrn_reflns_limit_k_max 13
_diffrn_reflns_limit_k_min -13
_diffrn_reflns_limit_l_max 14
_diffrn_reflns_limit_l_min 0
_diffrn_reflns_number 3998
_diffrn_reflns_theta_full 26.00
_diffrn_reflns_theta_max 26.00
_diffrn_reflns_theta_min 1.80
_exptl_absorpt_coefficient_mu 0.183
_exptl_absorpt_correction_T_max 1.0000
_exptl_absorpt_correction_T_min 0.0902
_exptl_absorpt_correction_type empirical
_exptl_absorpt_process_details sadabs
_exptl_crystal_colour colorless
_exptl_crystal_density_diffrn 1.238
_exptl_crystal_density_method 'not measured'
_exptl_crystal_description prismatic
_exptl_crystal_F_000 400
_exptl_crystal_size_max 0.186
_exptl_crystal_size_mid 0.169
_exptl_crystal_size_min 0.121
_platon_squeeze_details
;
;
_refine_diff_density_max 0.516
_refine_diff_density_min -0.238
_refine_diff_density_rms 0.088
_refine_ls_extinction_method none
_refine_ls_goodness_of_fit_ref 1.052
_refine_ls_hydrogen_treatment mixed
_refine_ls_matrix_type full
_refine_ls_number_parameters 251
_refine_ls_number_reflns 3998
_refine_ls_number_restraints 1
_refine_ls_restrained_S_all 1.052
_refine_ls_R_factor_all 0.0795
_refine_ls_R_factor_gt 0.0610
_refine_ls_shift/su_max 0.000
_refine_ls_shift/su_mean 0.000
_refine_ls_structure_factor_coef Fsqd
_refine_ls_weighting_details 'calc w=1/[\s^2^(Fo^2^)+(0.0911P)^2^+0.0000P] where P=(Fo^2^+2Fc^2^)/3'
_refine_ls_weighting_scheme calc
_refine_ls_wR_factor_gt 0.1518
_refine_ls_wR_factor_ref 0.1627
_reflns_number_gt 3023
_reflns_number_total 3998
_reflns_threshold_expression >2sigma(I)
_cod_data_source_file c4cc08343a2.cif
_cod_data_source_block cd213613
_cod_original_sg_symbol_H-M P-1
_cod_database_code 7116161

loop_
_symmetry_equiv_pos_as_xyz
'x, y, z'
'-x, -y, -z'

loop_
_atom_site_label
_atom_site_type_symbol
_atom_site_fract_x
_atom_site_fract_y
_atom_site_fract_z
_atom_site_U_iso_or_equiv
_atom_site_adp_type
_atom_site_occupancy
_atom_site_symmetry_multiplicity
_atom_site_calc_flag
_atom_site_refinement_flags
S1 S 0.31737(7) 0.18076(6) 0.02372(5) 0.0398(2) Uani 1 1 d .
N1 N 0.2730(3) 0.07133(19) 0.13297(17) 0.0422(5) Uani 1 1 d D
O1 O 0.02890(19) 0.14694(15) 0.27811(13) 0.0418(4) Uani 1 1 d .
O2 O -0.0725(2) 0.17069(19) 0.74940(15) 0.0617(5) Uani 1 1 d .
O3 O 0.1591(2) 0.25821(16) 0.02118(15) 0.0518(5) Uani 1 1 d .
O4 O 0.4140(2) 0.11911(16) -0.07698(14) 0.0516(5) Uani 1 1 d .
C1 C 0.2029(3) 0.0995(2) 0.2486(2) 0.0401(5) Uani 1 1 d .
C2 C 0.2721(3) 0.0823(2) 0.3408(2) 0.0396(5) Uani 1 1 d .
C3 C 0.1325(3) 0.1206(2) 0.4383(2) 0.0391(5) Uani 1 1 d .
C4 C -0.0108(3) 0.1613(2) 0.39564(19) 0.0386(5) Uani 1 1 d .
C5 C -0.1750(3) 0.2097(2) 0.4651(2) 0.0428(6) Uani 1 1 d .
C6 C -0.1881(3) 0.2137(2) 0.5858(2) 0.0438(6) Uani 1 1 d .
C7 C -0.0399(3) 0.1678(2) 0.6300(2) 0.0475(6) Uani 1 1 d .
C8 C 0.1167(3) 0.1239(2) 0.5595(2) 0.0447(6) Uani 1 1 d .
H8 H 0.2119 0.0966 0.5900 0.054 Uiso 1 1 calc R
C9 C -0.3192(3) 0.2539(3) 0.4211(3) 0.0558(7) Uani 1 1 d .
H9 H -0.3108 0.2503 0.3422 0.067 Uiso 1 1 calc R
C10 C -0.4728(4) 0.3026(3) 0.4943(3) 0.0735(9) Uani 1 1 d .
H10 H -0.5683 0.3327 0.4647 0.088 Uiso 1 1 calc R
C11 C -0.4869(4) 0.3073(3) 0.6123(3) 0.0724(9) Uani 1 1 d .
H11 H -0.5919 0.3404 0.6613 0.087 Uiso 1 1 calc R
C12 C -0.3481(4) 0.2639(3) 0.6569(3) 0.0592(7) Uani 1 1 d .
H12 H -0.3599 0.2677 0.7363 0.071 Uiso 1 1 calc R
C13 C 0.4556(3) 0.0334(3) 0.3394(2) 0.0561(7) Uani 1 1 d .
H13A H 0.5208 0.0160 0.2611 0.084 Uiso 1 1 calc R
H13B H 0.4604 -0.0399 0.3936 0.084 Uiso 1 1 calc R
H13C H 0.5040 0.0927 0.3626 0.084 Uiso 1 1 calc R
C14 C 0.0665(4) 0.1222(4) 0.8010(3) 0.0839(11) Uani 1 1 d .
H14A H 0.1226 0.0452 0.7736 0.126 Uiso 1 1 calc R
H14B H 0.0222 0.1110 0.8856 0.126 Uiso 1 1 calc R
H14C H 0.1486 0.1776 0.7788 0.126 Uiso 1 1 calc R
C15 C 0.4498(3) 0.2632(2) 0.0594(2) 0.0408(5) Uani 1 1 d .
C16 C 0.3770(3) 0.3600(2) 0.1235(3) 0.0557(7) Uani 1 1 d .
H16 H 0.2572 0.3830 0.1467 0.067 Uiso 1 1 calc R
C17 C 0.4824(4) 0.4223(3) 0.1530(3) 0.0621(8) Uani 1 1 d .
H17 H 0.4320 0.4875 0.1966 0.075 Uiso 1 1 calc R
C18 C 0.6597(4) 0.3917(2) 0.1202(2) 0.0530(7) Uani 1 1 d .
C19 C 0.7288(4) 0.2948(3) 0.0557(3) 0.0710(9) Uani 1 1 d .
H19 H 0.8487 0.2726 0.0314 0.085 Uiso 1 1 calc R
C20 C 0.6271(3) 0.2302(3) 0.0260(3) 0.0621(8) Uani 1 1 d .
H20 H 0.6775 0.1643 -0.0165 0.075 Uiso 1 1 calc R
C21 C 0.7756(4) 0.4610(3) 0.1506(3) 0.0727(9) Uani 1 1 d .
H21A H 0.7859 0.5352 0.0976 0.109 Uiso 1 1 calc R
H21B H 0.8882 0.4123 0.1433 0.109 Uiso 1 1 calc R
H21C H 0.7267 0.4799 0.2305 0.109 Uiso 1 1 calc R
H1 H 0.353(3) 0.017(2) 0.121(2) 0.044(7) Uiso 1 1 d D

loop_
_atom_site_aniso_label
_atom_site_aniso_U_11
_atom_site_aniso_U_22
_atom_site_aniso_U_33
_atom_site_aniso_U_23
_atom_site_aniso_U_13
_atom_site_aniso_U_12
S1 0.0362(3) 0.0529(4) 0.0289(3) -0.0074(3) -0.0074(2) -0.0042(3)
N1 0.0424(12) 0.0484(12) 0.0331(11) -0.0121(9) -0.0058(9) -0.0018(10)
O1 0.0387(9) 0.0546(10) 0.0296(9) -0.0065(7) -0.0060(7) -0.0061(7)
O2 0.0580(11) 0.0947(14) 0.0321(10) -0.0224(10) -0.0044(8) -0.0112(10)
O3 0.0398(9) 0.0643(11) 0.0492(11) -0.0047(9) -0.0164(8) 0.0010(8)
O4 0.0540(10) 0.0683(11) 0.0306(9) -0.0144(8) -0.0059(8) -0.0069(9)
C1 0.0398(12) 0.0450(13) 0.0310(12) -0.0066(10) -0.0035(10) -0.0043(10)
C2 0.0397(12) 0.0428(13) 0.0362(13) -0.0091(10) -0.0062(10) -0.0087(10)
C3 0.0417(12) 0.0424(12) 0.0322(12) -0.0068(10) -0.0056(10) -0.0092(10)
C4 0.0420(12) 0.0429(13) 0.0262(12) -0.0041(10) -0.0019(10) -0.0071(10)
C5 0.0435(13) 0.0419(13) 0.0364(13) -0.0040(10) -0.0019(11) -0.0063(11)
C6 0.0430(13) 0.0453(14) 0.0390(14) -0.0095(11) -0.0014(11) -0.0086(11)
C7 0.0537(15) 0.0544(15) 0.0341(13) -0.0121(11) -0.0049(11) -0.0124(12)
C8 0.0439(13) 0.0592(15) 0.0319(13) -0.0103(11) -0.0090(11) -0.0081(11)
C9 0.0462(15) 0.0664(17) 0.0495(16) -0.0060(13) -0.0121(13) 0.0007(13)
C10 0.0510(17) 0.082(2) 0.080(2) -0.0138(18) -0.0186(17) 0.0095(16)
C11 0.0549(17) 0.083(2) 0.064(2) -0.0241(17) 0.0014(15) 0.0096(16)
C12 0.0535(16) 0.0676(18) 0.0481(16) -0.0173(14) 0.0028(13) -0.0071(14)
C13 0.0455(14) 0.0790(19) 0.0445(15) -0.0172(14) -0.0102(12) -0.0070(13)
C14 0.068(2) 0.148(3) 0.0406(17) -0.0281(19) -0.0169(15) -0.012(2)
C15 0.0382(12) 0.0484(13) 0.0338(12) -0.0044(10) -0.0079(10) -0.0061(10)
C16 0.0437(14) 0.0595(16) 0.0628(18) -0.0221(14) -0.0111(13) 0.0011(12)
C17 0.0656(18) 0.0543(16) 0.068(2) -0.0211(14) -0.0171(16) -0.0038(14)
C18 0.0565(16) 0.0548(16) 0.0512(16) -0.0006(13) -0.0188(13) -0.0159(13)
C19 0.0399(15) 0.089(2) 0.089(2) -0.0384(18) -0.0109(15) -0.0070(15)
C20 0.0408(14) 0.0734(18) 0.074(2) -0.0375(16) -0.0065(13) -0.0028(13)
C21 0.087(2) 0.0683(19) 0.079(2) -0.0093(16) -0.0330(19) -0.0323(17)

loop_
_atom_type_symbol
_atom_type_description
_atom_type_scat_dispersion_real
_atom_type_scat_dispersion_imag
_atom_type_scat_source
C C 0.0033 0.0016 'International Tables Vol C Tables 4.2.6.8 and 6.1.1.4'
H H 0.0000 0.0000 'International Tables Vol C Tables 4.2.6.8 and 6.1.1.4'
N N 0.0061 0.0033 'International Tables Vol C Tables 4.2.6.8 and 6.1.1.4'
O O 0.0106 0.0060 'International Tables Vol C Tables 4.2.6.8 and 6.1.1.4'
S S 0.1246 0.1234 'International Tables Vol C Tables 4.2.6.8 and 6.1.1.4'

loop_
_geom_angle_atom_site_label_1
_geom_angle_atom_site_label_2
_geom_angle_atom_site_label_3
_geom_angle
O3 S1 O4 119.46(10)
O3 S1 N1 107.10(11)
O4 S1 N1 104.79(11)
O3 S1 C15 108.14(11)
O4 S1 C15 109.63(11)
N1 S1 C15 107.03(10)
C1 N1 S1 119.79(17)
C1 N1 H1 117.7(19)
S1 N1 H1 107(2)
C4 O1 C1 104.52(16)
C7 O2 C14 117.3(2)
C2 C1 O1 112.83(19)
C2 C1 N1 131.6(2)
O1 C1 N1 115.41(19)
C1 C2 C3 105.4(2)
C1 C2 C13 126.7(2)
C3 C2 C13 127.9(2)
C4 C3 C8 119.5(2)
C4 C3 C2 106.5(2)
C8 C3 C2 134.0(2)
O1 C4 C3 110.7(2)
O1 C4 C5 125.5(2)
C3 C4 C5 123.8(2)
C9 C5 C4 123.8(2)
C9 C5 C6 120.1(2)
C4 C5 C6 116.1(2)
C12 C6 C5 117.7(2)
C12 C6 C7 122.7(2)
C5 C6 C7 119.6(2)
C8 C7 O2 123.8(2)
C8 C7 C6 122.4(2)
O2 C7 C6 113.8(2)
C7 C8 C3 118.6(2)
C7 C8 H8 120.7
C3 C8 H8 120.7
C10 C9 C5 119.9(3)
C10 C9 H9 120.0
C5 C9 H9 120.0
C9 C10 C11 120.4(3)
C9 C10 H10 119.8
C11 C10 H10 119.8
C12 C11 C10 120.5(3)
C12 C11 H11 119.8
C10 C11 H11 119.8
C11 C12 C6 121.3(3)
C11 C12 H12 119.3
C6 C12 H12 119.3
C2 C13 H13A 109.5
C2 C13 H13B 109.5
H13A C13 H13B 109.5
C2 C13 H13C 109.5
H13A C13 H13C 109.5
H13B C13 H13C 109.5
O2 C14 H14A 109.5
O2 C14 H14B 109.5
H14A C14 H14B 109.5
O2 C14 H14C 109.5
H14A C14 H14C 109.5
H14B C14 H14C 109.5
C16 C15 C20 119.5(2)
C16 C15 S1 120.12(19)
C20 C15 S1 120.4(2)
C17 C16 C15 119.5(2)
C17 C16 H16 120.2
C15 C16 H16 120.2
C16 C17 C18 122.1(3)
C16 C17 H17 118.9
C18 C17 H17 118.9
C17 C18 C19 117.0(2)
C17 C18 C21 122.3(3)
C19 C18 C21 120.7(3)
C20 C19 C18 122.1(3)
C20 C19 H19 118.9
C18 C19 H19 118.9
C19 C20 C15 119.7(3)
C19 C20 H20 120.2
C15 C20 H20 120.2
C18 C21 H21A 109.5
C18 C21 H21B 109.5
H21A C21 H21B 109.5
C18 C21 H21C 109.5
H21A C21 H21C 109.5
H21B C21 H21C 109.5

loop_
_geom_bond_atom_site_label_1
_geom_bond_atom_site_label_2
_geom_bond_distance
S1 O3 1.4124(16)
S1 O4 1.4334(17)
S1 N1 1.643(2)
S1 C15 1.746(2)
N1 C1 1.392(3)
N1 H1 0.800(16)
O1 C4 1.372(3)
O1 C1 1.376(3)
O2 C7 1.374(3)
O2 C14 1.420(3)
C1 C2 1.350(3)
C2 C3 1.424(3)
C2 C13 1.486(3)
C3 C4 1.378(3)
C3 C8 1.419(3)
C4 C5 1.409(3)
C5 C9 1.397(3)
C5 C6 1.420(3)
C6 C12 1.399(4)
C6 C7 1.430(3)
C7 C8 1.356(4)
C8 H8 0.9300
C9 C10 1.370(4)
C9 H9 0.9300
C10 C11 1.387(4)
C10 H10 0.9300
C11 C12 1.363(4)
C11 H11 0.9300
C12 H12 0.9300
C13 H13A 0.9600
C13 H13B 0.9600
C13 H13C 0.9600
C14 H14A 0.9600
C14 H14B 0.9600
C14 H14C 0.9600
C15 C16 1.374(3)
C15 C20 1.375(3)
C16 C17 1.372(4)
C16 H16 0.9300
C17 C18 1.372(4)
C17 H17 0.9300
C18 C19 1.375(4)
C18 C21 1.501(4)
C19 C20 1.366(4)
C19 H19 0.9300
C20 H20 0.9300
C21 H21A 0.9600
C21 H21B 0.9600
C21 H21C 0.9600

loop_
_geom_hbond_atom_site_label_D
_geom_hbond_atom_site_label_H
_geom_hbond_atom_site_label_A
_geom_hbond_distance_DH
_geom_hbond_distance_HA
_geom_hbond_distance_DA
_geom_hbond_angle_DHA
_geom_hbond_site_symmetry_A
N1 H1 O4 0.800(16) 2.181(17) 2.977(3) 174(3) 2_655

loop_
_geom_torsion_atom_site_label_1
_geom_torsion_atom_site_label_2
_geom_torsion_atom_site_label_3
_geom_torsion_atom_site_label_4
_geom_torsion
O3 S1 N1 C1 -62.1(2)
O4 S1 N1 C1 170.05(17)
C15 S1 N1 C1 53.7(2)
C4 O1 C1 C2 0.8(3)
C4 O1 C1 N1 177.19(19)
S1 N1 C1 C2 -107.3(3)
S1 N1 C1 O1 77.2(2)
O1 C1 C2 C3 0.4(3)
N1 C1 C2 C3 -175.2(2)
O1 C1 C2 C13 -179.6(2)
N1 C1 C2 C13 4.7(4)
C1 C2 C3 C4 -1.5(3)
C13 C2 C3 C4 178.6(2)
C1 C2 C3 C8 178.5(3)
C13 C2 C3 C8 -1.5(4)
C1 O1 C4 C3 -1.7(2)
C1 O1 C4 C5 178.8(2)
C8 C3 C4 O1 -177.9(2)
C2 C3 C4 O1 2.0(3)
C8 C3 C4 C5 1.6(4)
C2 C3 C4 C5 -178.5(2)
O1 C4 C5 C9 -2.4(4)
C3 C4 C5 C9 178.2(2)
O1 C4 C5 C6 178.6(2)
C3 C4 C5 C6 -0.8(3)
C9 C5 C6 C12 -0.5(4)
C4 C5 C6 C12 178.5(2)
C9 C5 C6 C7 179.8(2)
C4 C5 C6 C7 -1.2(3)
C14 O2 C7 C8 -1.4(4)
C14 O2 C7 C6 177.6(3)
C12 C6 C7 C8 -177.1(2)
C5 C6 C7 C8 2.5(4)
C12 C6 C7 O2 3.9(4)
C5 C6 C7 O2 -176.5(2)
O2 C7 C8 C3 177.2(2)
C6 C7 C8 C3 -1.7(4)
C4 C3 C8 C7 -0.3(4)
C2 C3 C8 C7 179.8(2)
C4 C5 C9 C10 -178.2(3)
C6 C5 C9 C10 0.8(4)
C5 C9 C10 C11 -0.6(5)
C9 C10 C11 C12 0.2(5)
C10 C11 C12 C6 0.1(5)
C5 C6 C12 C11 0.1(4)
C7 C6 C12 C11 179.8(3)
O3 S1 C15 C16 26.0(2)
O4 S1 C15 C16 157.8(2)
N1 S1 C15 C16 -89.1(2)
O3 S1 C15 C20 -155.4(2)
O4 S1 C15 C20 -23.6(2)
N1 S1 C15 C20 89.5(2)
C20 C15 C16 C17 0.1(4)
S1 C15 C16 C17 178.7(2)
C15 C16 C17 C18 0.2(4)
C16 C17 C18 C19 0.1(5)
C16 C17 C18 C21 179.0(3)
C17 C18 C19 C20 -0.8(5)
C21 C18 C19 C20 -179.7(3)
C18 C19 C20 C15 1.1(5)
C16 C15 C20 C19 -0.8(4)
S1 C15 C20 C19 -179.3(2)

loop_
_platon_squeeze_void_nr
_platon_squeeze_void_average_x
_platon_squeeze_void_average_y
_platon_squeeze_void_average_z
_platon_squeeze_void_volume
_platon_squeeze_void_count_electrons
_platon_squeeze_void_content
1 0.000 0.500 0.500 139 41 ' '
